data_4134675
loop_
_publ_author_name
'Yan, Shengyi'
'Xia, Wang'
'Li, Shaoyu'
'Song, Qiuling'
'Xiang, Shao-Hua'
'Tan, Bin'

_publ_section_title
;
 Michael Reaction Inspired Atroposelective Construction of Axially Chiral
 Biaryls.
;
_journal_issue 16
_journal_name_full 'Journal of the American Chemical Society'
_journal_page_first 7322
_journal_page_last 7327
_journal_paper_doi 10.1021/jacs.0c01963
_journal_volume 142
_journal_year 2020
_chemical_absolute_configuration ad
_chemical_formula_moiety 'C28 H26 I2 N O2 P'
_chemical_formula_sum 'C28 H26 I2 N O2 P'
_chemical_formula_weight 693.27
_space_group_crystal_system monoclinic
_space_group_IT_number 5
_space_group_name_Hall 'C 2y'
_space_group_name_H-M_alt 'C 1 2 1'
_atom_sites_solution_hydrogens geom
_atom_sites_solution_primary dual
_audit_creation_date 2020-01-02
_audit_creation_method
;
Olex2 1.2
(compiled 2018.05.29 svn.r3508 for OlexSys, GUI svn.r5506)
;
_cell_angle_alpha 90
_cell_angle_beta 110.916(2)
_cell_angle_gamma 90
_cell_formula_units_Z 4
_cell_length_a 18.6068(14)
_cell_length_b 7.2917(6)
_cell_length_c 20.2774(15)
_cell_measurement_reflns_used 9970
_cell_measurement_temperature 100
_cell_measurement_theta_max 30.51
_cell_measurement_theta_min 2.34
_cell_volume 2569.9(3)
_computing_cell_refinement 'SAINT V8.38A (?, 2016)'
_computing_data_reduction 'SAINT V8.38A (?, 2016)'
_computing_molecular_graphics 'Olex2 (Dolomanov et al., 2009)'
_computing_publication_material 'Olex2 (Dolomanov et al., 2009)'
_computing_structure_refinement 'ShelXL (Sheldrick, 2015)'
_computing_structure_solution 'ShelXT (Sheldrick, 2015)'
_diffrn_ambient_temperature 100
_diffrn_detector 'Bruker PHOTON 100 area detector'
_diffrn_detector_area_resol_mean 7.9
_diffrn_detector_type 'CMOS area detector'
_diffrn_measured_fraction_theta_full 0.999
_diffrn_measured_fraction_theta_max 0.997
_diffrn_measurement_device 'three-circle diffractometer'
_diffrn_measurement_device_type 'Bruker CMOS area detector'
_diffrn_measurement_method '\w and \f scans'
_diffrn_radiation_monochromator 'mirror optics'
_diffrn_radiation_probe x-ray
_diffrn_radiation_type MoK\a
_diffrn_radiation_wavelength 0.71073
_diffrn_reflns_av_R_equivalents 0.0950
_diffrn_reflns_av_unetI/netI 0.0790
_diffrn_reflns_Laue_measured_fraction_full 0.999
_diffrn_reflns_Laue_measured_fraction_max 0.997
_diffrn_reflns_limit_h_max 26
_diffrn_reflns_limit_h_min -26
_diffrn_reflns_limit_k_max 10
_diffrn_reflns_limit_k_min -10
_diffrn_reflns_limit_l_max 29
_diffrn_reflns_limit_l_min -28
_diffrn_reflns_number 30436
_diffrn_reflns_point_group_measured_fraction_full 0.998
_diffrn_reflns_point_group_measured_fraction_max 0.994
_diffrn_reflns_theta_full 25.242
_diffrn_reflns_theta_max 30.593
_diffrn_reflns_theta_min 2.344
_diffrn_source 'microfocus sealed X-ray tube'
_diffrn_source_type 'Incoatec I\ms'
_diffrn_standards_number 0
_exptl_absorpt_coefficient_mu 2.536
_exptl_absorpt_correction_T_max 0.2657
_exptl_absorpt_correction_T_min 0.1514
_exptl_absorpt_correction_type multi-scan
_exptl_absorpt_process_details
'SADABS-2016/2 (Bruker,2016/2) was used for absorption correction. wR2(int) was 0.1734 before and 0.1039 after correction. The Ratio of minimum to maximum transmission is 0.5698. The \l/2 correction factor is Not present.'
_exptl_crystal_colour colourless
_exptl_crystal_colour_primary colourless
_exptl_crystal_density_diffrn 1.792
_exptl_crystal_description needle
_exptl_crystal_F_000 1352
_exptl_crystal_size_max 0.45
_exptl_crystal_size_mid 0.06
_exptl_crystal_size_min 0.05
_refine_diff_density_max 1.279
_refine_diff_density_min -1.411
_refine_diff_density_rms 0.157
_refine_ls_abs_structure_details
;
 Flack x determined using 2914 quotients [(I+)-(I-)]/[(I+)+(I-)]
 (Parsons, Flack and Wagner, Acta Cryst. B69 (2013) 249-259).
;
_refine_ls_abs_structure_Flack -0.06(3)
_refine_ls_extinction_method none
_refine_ls_goodness_of_fit_ref 1.025
_refine_ls_hydrogen_treatment constr
_refine_ls_matrix_type full
_refine_ls_number_parameters 309
_refine_ls_number_reflns 7877
_refine_ls_number_restraints 1
_refine_ls_restrained_S_all 1.025
_refine_ls_R_factor_all 0.0557
_refine_ls_R_factor_gt 0.0501
_refine_ls_shift/su_max 0.001
_refine_ls_shift/su_mean 0.000
_refine_ls_structure_factor_coef Fsqd
_refine_ls_weighting_details 'w=1/[\s^2^(Fo^2^)+(0.0654P)^2^] where P=(Fo^2^+2Fc^2^)/3'
_refine_ls_weighting_scheme calc
_refine_ls_wR_factor_gt 0.1168
_refine_ls_wR_factor_ref 0.1197
_reflns_Friedel_coverage 0.859
_reflns_Friedel_fraction_full 0.997
_reflns_Friedel_fraction_max 0.990
_reflns_number_gt 7172
_reflns_number_total 7877
_reflns_threshold_expression 'I > 2\s(I)'
_cod_data_source_file ja0c01963_si_002.cif
_cod_data_source_block cxy1110_0m
_cod_depositor_comments 'Adding full bibliography for 4134675.cif.'
_cod_database_code 4134675
_shelx_shelxl_version_number 2018/3
_shelx_space_group_comment
;
The symmetry employed for this shelxl refinement is uniquely defined
by the following loop, which should always be used as a source of
symmetry information in preference to the above space-group names.
They are only intended as comments.
;
_olex2_refinement_description
;
1. Fixed Uiso
 At 1.2 times of:
  All C(H) groups, All C(H,H) groups
 At 1.5 times of:
  All C(H,H,H) groups
2.a Ternary CH refined with riding coordinates:
 C28(H28), C7(H7)
2.b Secondary CH2 refined with riding coordinates:
 C9(H9A,H9B), C10(H10A,H10B), C11(H11A,H11B), C24(H24A,H24B)
2.c Aromatic/amide H refined with riding coordinates:
 C26(H26), C1(H1), C2(H2), C14(H14), C16(H16), C17(H17), C18(H18), C19(H19),
 C22(H22), C23(H23)
2.d Idealised Me refined as rotating group:
 C8(H8A,H8B,H8C), C25(H25A,H25B,H25C)
;
_olex2_submission_special_instructions 'No special instructions were received'

loop_
_space_group_symop_operation_xyz
'x, y, z'
'-x, y, -z'
'x+1/2, y+1/2, z'
'-x+1/2, y+1/2, -z'

loop_
_atom_site_label
_atom_site_type_symbol
_atom_site_fract_x
_atom_site_fract_y
_atom_site_fract_z
_atom_site_U_iso_or_equiv
_atom_site_adp_type
_atom_site_occupancy
_atom_site_site_symmetry_order
_atom_site_calc_flag
_atom_site_refinement_flags_posn
_atom_site_refinement_flags_adp
_atom_site_refinement_flags_occupancy
_atom_site_disorder_assembly
_atom_site_disorder_group
I1 I 0.50171(2) 0.60312(6) 0.60637(2) 0.01675(12) Uani 1 1 d . . . . .
I2 I 0.38249(2) 0.55174(8) 0.96197(2) 0.02267(14) Uani 1 1 d . . . . .
P1 P 0.46810(8) 0.6253(2) 0.81063(9) 0.0112(3) Uani 1 1 d . . . . .
O1 O 0.4463(2) 0.5086(7) 0.7340(2) 0.0128(9) Uani 1 1 d . . . . .
O2 O 0.3786(2) 0.6516(7) 0.8087(2) 0.0115(9) Uani 1 1 d . . . . .
N1 N 0.4831(3) 0.8427(8) 0.7987(3) 0.0130(11) Uani 1 1 d . . . . .
C28 C 0.5752(3) 1.0644(10) 0.8814(3) 0.0153(13) Uani 1 1 d . . . . .
H28 H 0.553090 1.179664 0.855357 0.018 Uiso 1 1 calc R . . . .
C27 C 0.3916(3) 0.5973(11) 0.6120(3) 0.0127(11) Uani 1 1 d . . . . .
C26 C 0.1667(3) 0.5142(9) 0.6126(3) 0.0123(12) Uani 1 1 d . . . . .
H26 H 0.158531 0.464053 0.652567 0.015 Uiso 1 1 calc R . . . .
C1 C 0.1154(4) 0.6395(10) 0.4948(4) 0.0171(14) Uani 1 1 d . . . . .
H1 H 0.072094 0.673755 0.454823 0.020 Uiso 1 1 calc R . . . .
C2 C 0.1887(4) 0.6664(11) 0.4953(4) 0.0162(13) Uani 1 1 d . . . . .
H2 H 0.195634 0.719651 0.455203 0.019 Uiso 1 1 calc R . . . .
C3 C 0.2537(3) 0.6164(10) 0.5540(3) 0.0116(11) Uani 1 1 d . . . . .
C4 C 0.2432(3) 0.5396(9) 0.6143(3) 0.0107(11) Uani 1 1 d . . . . .
C5 C 0.3094(3) 0.4974(9) 0.6756(3) 0.0108(11) Uani 1 1 d . . . . .
C6 C 0.3821(3) 0.5374(9) 0.6754(3) 0.0108(11) Uani 1 1 d . . . . .
C7 C 0.5632(3) 0.9100(9) 0.8269(3) 0.0117(12) Uani 1 1 d . . . . .
H7 H 0.596620 0.804826 0.851367 0.014 Uiso 1 1 calc R . . . .
C8 C 0.6610(4) 1.0955(14) 0.9211(4) 0.0257(16) Uani 1 1 d . . . . .
H8A H 0.668365 1.208688 0.948833 0.039 Uiso 1 1 calc GR . . . .
H8B H 0.687431 1.106034 0.887263 0.039 Uiso 1 1 calc GR . . . .
H8C H 0.682328 0.991759 0.952829 0.039 Uiso 1 1 calc GR . . . .
C9 C 0.5315(3) 1.1065(11) 0.7171(3) 0.0140(11) Uani 1 1 d . . . . .
H9A H 0.544881 1.128691 0.674731 0.017 Uiso 1 1 calc R . . . .
H9B H 0.537912 1.223476 0.743382 0.017 Uiso 1 1 calc R . . . .
C10 C 0.4473(3) 1.0458(10) 0.6939(4) 0.0152(12) Uani 1 1 d . . . . .
H10A H 0.413532 1.150576 0.671542 0.018 Uiso 1 1 calc R . . . .
H10B H 0.437814 0.947098 0.658322 0.018 Uiso 1 1 calc R . . . .
C11 C 0.4270(4) 0.9769(9) 0.7558(4) 0.0140(12) Uani 1 1 d . . . . .
H11A H 0.424825 1.082226 0.785859 0.017 Uiso 1 1 calc R . . . .
H11B H 0.375337 0.919721 0.737738 0.017 Uiso 1 1 calc R . . . .
C12 C 0.3376(3) 0.4906(9) 0.8042(3) 0.0099(11) Uani 1 1 d . . . . .
C13 C 0.3310(3) 0.4144(10) 0.8661(4) 0.0157(13) Uani 1 1 d . . . . .
C14 C 0.2925(4) 0.2535(10) 0.8628(4) 0.0161(13) Uani 1 1 d . . . . .
H14 H 0.287300 0.204607 0.904260 0.019 Uiso 1 1 calc R . . . .
C15 C 0.2604(3) 0.1590(10) 0.7980(4) 0.0142(12) Uani 1 1 d . . . . .
C16 C 0.2257(4) -0.0150(11) 0.7953(4) 0.0202(15) Uani 1 1 d . . . . .
H16 H 0.222171 -0.066238 0.837068 0.024 Uiso 1 1 calc R . . . .
C17 C 0.1973(4) -0.1104(10) 0.7331(4) 0.0195(15) Uani 1 1 d . . . . .
H17 H 0.173675 -0.226505 0.731802 0.023 Uiso 1 1 calc R . . . .
C18 C 0.2030(4) -0.0367(10) 0.6713(4) 0.0165(14) Uani 1 1 d . . . . .
H18 H 0.184111 -0.104098 0.628446 0.020 Uiso 1 1 calc R . . . .
C19 C 0.2357(3) 0.1325(9) 0.6725(4) 0.0133(13) Uani 1 1 d . . . . .
H19 H 0.238479 0.181286 0.630030 0.016 Uiso 1 1 calc R . . . .
C20 C 0.2655(3) 0.2362(9) 0.7355(3) 0.0117(12) Uani 1 1 d . . . . .
C21 C 0.3027(3) 0.4081(9) 0.7392(3) 0.0104(11) Uani 1 1 d . . . . .
C22 C 0.3291(4) 0.6392(9) 0.5535(4) 0.0143(13) Uani 1 1 d . . . . .
H22 H 0.336241 0.683921 0.512273 0.017 Uiso 1 1 calc R . . . .
C23 C 0.1049(3) 0.5607(10) 0.5543(3) 0.0149(12) Uani 1 1 d . . . . .
H23 H 0.054283 0.539714 0.553784 0.018 Uiso 1 1 calc R . . . .
C24 C 0.5865(3) 0.9642(9) 0.7637(4) 0.0132(12) Uani 1 1 d . . . . .
H24A H 0.639382 1.014749 0.781384 0.016 Uiso 1 1 calc R . . . .
H24B H 0.586406 0.853732 0.735292 0.016 Uiso 1 1 calc R . . . .
C25 C 0.5349(4) 1.0259(12) 0.9333(4) 0.0224(15) Uani 1 1 d . . . . .
H25A H 0.554543 0.911039 0.958401 0.034 Uiso 1 1 calc GR . . . .
H25B H 0.479427 1.014997 0.907606 0.034 Uiso 1 1 calc GR . . . .
H25C H 0.544893 1.126690 0.967351 0.034 Uiso 1 1 calc GR . . . .

loop_
_atom_site_aniso_label
_atom_site_aniso_U_11
_atom_site_aniso_U_22
_atom_site_aniso_U_33
_atom_site_aniso_U_23
_atom_site_aniso_U_13
_atom_site_aniso_U_12
I1 0.01170(17) 0.0230(2) 0.0190(2) -0.00446(17) 0.00976(15) -0.00352(16)
I2 0.0184(2) 0.0355(3) 0.0117(2) -0.0033(2) 0.00249(16) -0.01094(19)
P1 0.0074(6) 0.0125(8) 0.0122(7) 0.0017(6) 0.0018(6) -0.0012(6)
O1 0.0068(17) 0.016(2) 0.014(2) -0.0024(18) 0.0013(16) 0.0006(17)
O2 0.0086(17) 0.014(2) 0.011(2) 0.0001(17) 0.0028(16) -0.0030(16)
N1 0.007(2) 0.013(2) 0.016(3) 0.004(2) 0.000(2) -0.0025(19)
C28 0.013(2) 0.020(3) 0.013(3) -0.002(3) 0.004(2) -0.004(2)
C27 0.010(2) 0.016(3) 0.015(3) -0.002(3) 0.008(2) -0.001(3)
C26 0.010(2) 0.014(3) 0.015(3) 0.002(2) 0.006(2) 0.001(2)
C1 0.011(3) 0.024(4) 0.011(3) 0.004(3) -0.001(2) 0.000(3)
C2 0.015(3) 0.021(3) 0.012(3) 0.004(3) 0.003(2) -0.002(3)
C3 0.013(2) 0.011(3) 0.011(3) 0.000(2) 0.006(2) 0.000(2)
C4 0.008(2) 0.010(2) 0.013(3) 0.001(2) 0.002(2) 0.000(2)
C5 0.011(2) 0.011(3) 0.010(3) 0.000(2) 0.003(2) 0.000(2)
C6 0.009(2) 0.009(2) 0.014(3) -0.001(2) 0.004(2) 0.001(2)
C7 0.004(2) 0.017(3) 0.011(3) 0.001(2) -0.001(2) -0.002(2)
C8 0.015(3) 0.037(4) 0.020(3) -0.007(4) 0.001(3) -0.003(3)
C9 0.012(2) 0.019(3) 0.010(3) 0.002(3) 0.003(2) 0.001(3)
C10 0.014(3) 0.014(3) 0.014(3) 0.006(3) 0.000(2) 0.001(2)
C11 0.010(2) 0.013(3) 0.016(3) 0.003(3) 0.002(2) 0.001(2)
C12 0.008(2) 0.011(3) 0.011(3) 0.003(2) 0.003(2) -0.001(2)
C13 0.009(3) 0.024(3) 0.011(3) 0.002(3) -0.001(2) -0.002(2)
C14 0.013(3) 0.020(3) 0.013(3) 0.003(3) 0.003(2) -0.002(3)
C15 0.009(2) 0.018(3) 0.016(3) 0.005(3) 0.004(2) 0.001(2)
C16 0.019(3) 0.019(3) 0.020(4) 0.007(3) 0.004(3) -0.007(3)
C17 0.017(3) 0.014(3) 0.027(4) 0.004(3) 0.006(3) -0.008(3)
C18 0.007(2) 0.018(3) 0.020(3) 0.000(3) 0.000(2) -0.003(2)
C19 0.008(2) 0.011(3) 0.019(3) 0.002(2) 0.004(2) 0.001(2)
C20 0.008(2) 0.015(3) 0.010(3) 0.003(2) 0.001(2) 0.002(2)
C21 0.008(2) 0.014(3) 0.010(3) 0.002(2) 0.003(2) -0.001(2)
C22 0.017(3) 0.014(3) 0.015(3) 0.000(2) 0.010(2) -0.003(2)
C23 0.010(2) 0.018(3) 0.015(3) -0.001(3) 0.001(2) -0.002(2)
C24 0.010(3) 0.017(3) 0.013(3) -0.001(2) 0.004(2) -0.002(2)
C25 0.020(3) 0.033(4) 0.016(3) -0.002(3) 0.010(3) -0.006(3)

loop_
_atom_type_symbol
_atom_type_description
_atom_type_scat_dispersion_real
_atom_type_scat_dispersion_imag
_atom_type_scat_source
C C 0.0033 0.0016 'International Tables Vol C Tables 4.2.6.8 and 6.1.1.4'
H H 0.0000 0.0000 'International Tables Vol C Tables 4.2.6.8 and 6.1.1.4'
I I -0.4742 1.8119 'International Tables Vol C Tables 4.2.6.8 and 6.1.1.4'
N N 0.0061 0.0033 'International Tables Vol C Tables 4.2.6.8 and 6.1.1.4'
O O 0.0106 0.0060 'International Tables Vol C Tables 4.2.6.8 and 6.1.1.4'
P P 0.1023 0.0942 'International Tables Vol C Tables 4.2.6.8 and 6.1.1.4'

loop_
_geom_angle_atom_site_label_1
_geom_angle_atom_site_label_2
_geom_angle_atom_site_label_3
_geom_angle
_geom_angle_site_symmetry_1
_geom_angle_site_symmetry_3
_geom_angle_publ_flag
O2 P1 O1 97.3(2) . . ?
N1 P1 O1 110.4(3) . . ?
N1 P1 O2 96.1(3) . . ?
C6 O1 P1 124.8(4) . . ?
C12 O2 P1 115.3(4) . . ?
C7 N1 P1 117.7(4) . . ?
C11 N1 P1 127.5(4) . . ?
C11 N1 C7 114.4(5) . . ?
C7 C28 H28 108.0 . . ?
C8 C28 H28 108.0 . . ?
C8 C28 C7 110.1(6) . . ?
C25 C28 H28 108.0 . . ?
C25 C28 C7 112.5(6) . . ?
C25 C28 C8 110.1(6) . . ?
C6 C27 I1 119.5(4) . . ?
C22 C27 I1 119.7(5) . . ?
C22 C27 C6 120.6(5) . . ?
C4 C26 H26 119.5 . . ?
C23 C26 H26 119.5 . . ?
C23 C26 C4 121.0(6) . . ?
C2 C1 H1 120.3 . . ?
C2 C1 C23 119.5(6) . . ?
C23 C1 H1 120.3 . . ?
C1 C2 H2 119.4 . . ?
C1 C2 C3 121.2(6) . . ?
C3 C2 H2 119.4 . . ?
C2 C3 C4 119.3(5) . . ?
C2 C3 C22 121.1(6) . . ?
C22 C3 C4 119.6(6) . . ?
C26 C4 C5 122.3(6) . . ?
C3 C4 C26 118.3(5) . . ?
C3 C4 C5 119.4(5) . . ?
C4 C5 C21 122.2(5) . . ?
C6 C5 C4 119.2(6) . . ?
C6 C5 C21 118.6(5) . . ?
O1 C6 C27 118.7(5) . . ?
O1 C6 C5 121.0(6) . . ?
C5 C6 C27 120.2(5) . . ?
N1 C7 C28 112.9(5) . . ?
N1 C7 H7 107.4 . . ?
N1 C7 C24 107.9(5) . . ?
C28 C7 H7 107.4 . . ?
C28 C7 C24 113.4(5) . . ?
C24 C7 H7 107.4 . . ?
C28 C8 H8A 109.5 . . ?
C28 C8 H8B 109.5 . . ?
C28 C8 H8C 109.5 . . ?
H8A C8 H8B 109.5 . . ?
H8A C8 H8C 109.5 . . ?
H8B C8 H8C 109.5 . . ?
H9A C9 H9B 107.9 . . ?
C10 C9 H9A 109.1 . . ?
C10 C9 H9B 109.1 . . ?
C24 C9 H9A 109.1 . . ?
C24 C9 H9B 109.1 . . ?
C24 C9 C10 112.4(6) . . ?
C9 C10 H10A 109.3 . . ?
C9 C10 H10B 109.3 . . ?
H10A C10 H10B 107.9 . . ?
C11 C10 C9 111.8(5) . . ?
C11 C10 H10A 109.3 . . ?
C11 C10 H10B 109.3 . . ?
N1 C11 C10 112.1(5) . . ?
N1 C11 H11A 109.2 . . ?
N1 C11 H11B 109.2 . . ?
C10 C11 H11A 109.2 . . ?
C10 C11 H11B 109.2 . . ?
H11A C11 H11B 107.9 . . ?
O2 C12 C13 119.6(6) . . ?
C21 C12 O2 119.5(6) . . ?
C21 C12 C13 120.9(6) . . ?
C12 C13 I2 118.7(5) . . ?
C14 C13 I2 121.1(5) . . ?
C14 C13 C12 120.2(6) . . ?
C13 C14 H14 119.8 . . ?
C13 C14 C15 120.4(7) . . ?
C15 C14 H14 119.8 . . ?
C14 C15 C16 120.6(7) . . ?
C14 C15 C20 119.7(6) . . ?
C16 C15 C20 119.7(7) . . ?
C15 C16 H16 119.6 . . ?
C17 C16 C15 120.8(7) . . ?
C17 C16 H16 119.6 . . ?
C16 C17 H17 120.0 . . ?
C16 C17 C18 120.0(6) . . ?
C18 C17 H17 120.0 . . ?
C17 C18 H18 119.9 . . ?
C19 C18 C17 120.3(7) . . ?
C19 C18 H18 119.9 . . ?
C18 C19 H19 119.2 . . ?
C18 C19 C20 121.6(7) . . ?
C20 C19 H19 119.2 . . ?
C15 C20 C21 119.4(6) . . ?
C19 C20 C15 117.6(6) . . ?
C19 C20 C21 122.9(6) . . ?
C12 C21 C5 118.6(6) . . ?
C12 C21 C20 119.2(6) . . ?
C20 C21 C5 122.1(6) . . ?
C27 C22 C3 120.4(6) . . ?
C27 C22 H22 119.8 . . ?
C3 C22 H22 119.8 . . ?
C26 C23 C1 120.7(6) . . ?
C26 C23 H23 119.7 . . ?
C1 C23 H23 119.7 . . ?
C7 C24 H24A 109.4 . . ?
C7 C24 H24B 109.4 . . ?
C9 C24 C7 111.3(5) . . ?
C9 C24 H24A 109.4 . . ?
C9 C24 H24B 109.4 . . ?
H24A C24 H24B 108.0 . . ?
C28 C25 H25A 109.5 . . ?
C28 C25 H25B 109.5 . . ?
C28 C25 H25C 109.5 . . ?
H25A C25 H25B 109.5 . . ?
H25A C25 H25C 109.5 . . ?
H25B C25 H25C 109.5 . . ?

loop_
_geom_bond_atom_site_label_1
_geom_bond_atom_site_label_2
_geom_bond_distance
_geom_bond_site_symmetry_2
_geom_bond_publ_flag
I1 C27 2.092(5) . ?
I2 C13 2.090(7) . ?
P1 O1 1.689(5) . ?
P1 O2 1.663(4) . ?
P1 N1 1.642(6) . ?
O1 C6 1.367(7) . ?
O2 C12 1.384(7) . ?
N1 C7 1.478(7) . ?
N1 C11 1.468(8) . ?
C28 H28 1.0000 . ?
C28 C7 1.537(9) . ?
C28 C8 1.527(9) . ?
C28 C25 1.520(9) . ?
C27 C6 1.427(9) . ?
C27 C22 1.366(9) . ?
C26 H26 0.9500 . ?
C26 C4 1.424(8) . ?
C26 C23 1.365(9) . ?
C1 H1 0.9500 . ?
C1 C2 1.375(9) . ?
C1 C23 1.410(10) . ?
C2 H2 0.9500 . ?
C2 C3 1.410(9) . ?
C3 C4 1.419(9) . ?
C3 C22 1.417(8) . ?
C4 C5 1.437(8) . ?
C5 C6 1.386(8) . ?
C5 C21 1.488(9) . ?
C7 H7 1.0000 . ?
C7 C24 1.543(9) . ?
C8 H8A 0.9800 . ?
C8 H8B 0.9800 . ?
C8 H8C 0.9800 . ?
C9 H9A 0.9900 . ?
C9 H9B 0.9900 . ?
C9 C10 1.532(9) . ?
C9 C24 1.525(9) . ?
C10 H10A 0.9900 . ?
C10 H10B 0.9900 . ?
C10 C11 1.519(9) . ?
C11 H11A 0.9900 . ?
C11 H11B 0.9900 . ?
C12 C13 1.418(9) . ?
C12 C21 1.382(9) . ?
C13 C14 1.363(10) . ?
C14 H14 0.9500 . ?
C14 C15 1.414(10) . ?
C15 C16 1.415(10) . ?
C15 C20 1.419(9) . ?
C16 H16 0.9500 . ?
C16 C17 1.371(11) . ?
C17 H17 0.9500 . ?
C17 C18 1.401(11) . ?
C18 H18 0.9500 . ?
C18 C19 1.372(9) . ?
C19 H19 0.9500 . ?
C19 C20 1.417(10) . ?
C20 C21 1.421(9) . ?
C22 H22 0.9500 . ?
C23 H23 0.9500 . ?
C24 H24A 0.9900 . ?
C24 H24B 0.9900 . ?
C25 H25A 0.9800 . ?
C25 H25B 0.9800 . ?
C25 H25C 0.9800 . ?

loop_
_geom_torsion_atom_site_label_1
_geom_torsion_atom_site_label_2
_geom_torsion_atom_site_label_3
_geom_torsion_atom_site_label_4
_geom_torsion
_geom_torsion_site_symmetry_1
_geom_torsion_site_symmetry_2
_geom_torsion_site_symmetry_3
_geom_torsion_site_symmetry_4
_geom_torsion_publ_flag
I1 C27 C6 O1 8.6(9) . . . . ?
I1 C27 C6 C5 -167.0(5) . . . . ?
I1 C27 C22 C3 173.0(5) . . . . ?
I2 C13 C14 C15 -177.7(5) . . . . ?
P1 O1 C6 C27 117.6(6) . . . . ?
P1 O1 C6 C5 -66.8(8) . . . . ?
P1 O2 C12 C13 99.2(6) . . . . ?
P1 O2 C12 C21 -81.8(6) . . . . ?
P1 N1 C7 C28 -120.1(6) . . . . ?
P1 N1 C7 C24 113.8(5) . . . . ?
P1 N1 C11 C10 -115.6(6) . . . . ?
O1 P1 O2 C12 57.1(5) . . . . ?
O1 P1 N1 C7 -106.8(5) . . . . ?
O1 P1 N1 C11 65.6(6) . . . . ?
O2 P1 O1 C6 35.1(5) . . . . ?
O2 P1 N1 C7 153.1(5) . . . . ?
O2 P1 N1 C11 -34.5(6) . . . . ?
O2 C12 C13 I2 0.8(8) . . . . ?
O2 C12 C13 C14 -178.3(6) . . . . ?
O2 C12 C21 C5 -0.9(9) . . . . ?
O2 C12 C21 C20 175.5(5) . . . . ?
N1 P1 O1 C6 -64.3(5) . . . . ?
N1 P1 O2 C12 168.6(5) . . . . ?
N1 C7 C24 C9 56.7(7) . . . . ?
C28 C7 C24 C9 -69.1(7) . . . . ?
C26 C4 C5 C6 -175.6(6) . . . . ?
C26 C4 C5 C21 5.8(10) . . . . ?
C1 C2 C3 C4 -1.0(11) . . . . ?
C1 C2 C3 C22 178.1(7) . . . . ?
C2 C1 C23 C26 1.2(12) . . . . ?
C2 C3 C4 C26 0.7(10) . . . . ?
C2 C3 C4 C5 -176.8(6) . . . . ?
C2 C3 C22 C27 177.3(7) . . . . ?
C3 C4 C5 C6 1.8(10) . . . . ?
C3 C4 C5 C21 -176.9(6) . . . . ?
C4 C26 C23 C1 -1.6(11) . . . . ?
C4 C3 C22 C27 -3.6(10) . . . . ?
C4 C5 C6 O1 176.4(6) . . . . ?
C4 C5 C6 C27 -8.1(10) . . . . ?
C4 C5 C21 C12 -126.6(7) . . . . ?
C4 C5 C21 C20 57.1(9) . . . . ?
C6 C27 C22 C3 -2.7(11) . . . . ?
C6 C5 C21 C12 54.7(9) . . . . ?
C6 C5 C21 C20 -121.6(7) . . . . ?
C7 N1 C11 C10 57.0(8) . . . . ?
C8 C28 C7 N1 166.4(6) . . . . ?
C8 C28 C7 C24 -70.5(7) . . . . ?
C9 C10 C11 N1 -49.3(8) . . . . ?
C10 C9 C24 C7 -53.1(8) . . . . ?
C11 N1 C7 C28 66.6(7) . . . . ?
C11 N1 C7 C24 -59.6(7) . . . . ?
C12 C13 C14 C15 1.4(10) . . . . ?
C13 C12 C21 C5 178.0(6) . . . . ?
C13 C12 C21 C20 -5.6(9) . . . . ?
C13 C14 C15 C16 175.0(6) . . . . ?
C13 C14 C15 C20 -2.6(10) . . . . ?
C14 C15 C16 C17 -177.3(7) . . . . ?
C14 C15 C20 C19 177.0(6) . . . . ?
C14 C15 C20 C21 -0.2(9) . . . . ?
C15 C16 C17 C18 0.6(11) . . . . ?
C15 C20 C21 C5 -179.5(6) . . . . ?
C15 C20 C21 C12 4.3(9) . . . . ?
C16 C15 C20 C19 -0.6(9) . . . . ?
C16 C15 C20 C21 -177.9(6) . . . . ?
C16 C17 C18 C19 -1.2(10) . . . . ?
C17 C18 C19 C20 0.9(9) . . . . ?
C18 C19 C20 C15 0.0(9) . . . . ?
C18 C19 C20 C21 177.2(6) . . . . ?
C19 C20 C21 C5 3.4(9) . . . . ?
C19 C20 C21 C12 -172.8(6) . . . . ?
C20 C15 C16 C17 0.3(10) . . . . ?
C21 C5 C6 O1 -4.9(9) . . . . ?
C21 C5 C6 C27 170.6(6) . . . . ?
C21 C12 C13 I2 -178.1(5) . . . . ?
C21 C12 C13 C14 2.8(10) . . . . ?
C22 C27 C6 O1 -175.7(6) . . . . ?
C22 C27 C6 C5 8.7(10) . . . . ?
C22 C3 C4 C26 -178.4(6) . . . . ?
C22 C3 C4 C5 4.1(10) . . . . ?
C23 C26 C4 C3 0.6(10) . . . . ?
C23 C26 C4 C5 178.0(6) . . . . ?
C23 C1 C2 C3 0.1(12) . . . . ?
C24 C9 C10 C11 48.6(8) . . . . ?
C25 C28 C7 N1 43.2(8) . . . . ?
C25 C28 C7 C24 166.3(5) . . . . ?
